data_1566010
loop_
_publ_author_name
'Han, Xiu-Juan'
'Li, Ruo-Yu'
'Yue, Yong-Ning'
'Zhang, Yang'
'Dong, Wen-Kui'

_publ_section_title
;
 Studying anion-dependent paradoxically fluorescent Cu(II) complexes
 bearing a pyridine-decorated tetradentate half-salamo-like ligand
;
_journal_name_full 'Inorganica Chimica Acta'
_journal_page_first 120634
_journal_paper_doi 10.1016/j.ica.2021.120634
_journal_volume 529
_journal_year 2022
_chemical_formula_moiety 'C15 H13 Cu N5 O8'
_chemical_formula_sum 'C15 H13 Cu N5 O8'
_chemical_formula_weight 454.84
_space_group_crystal_system monoclinic
_space_group_IT_number 14
_space_group_name_Hall '-P 2ybc'
_space_group_name_H-M_alt 'P 1 21/c 1'
_atom_sites_solution_hydrogens geom
_atom_sites_solution_primary dual
_cell_angle_alpha 90
_cell_angle_beta 106.2220(10)
_cell_angle_gamma 90
_cell_formula_units_Z 8
_cell_length_a 17.2783(4)
_cell_length_b 11.8570(3)
_cell_length_c 17.5045(3)
_cell_measurement_reflns_used 6909
_cell_measurement_temperature 173(2)
_cell_measurement_theta_max 26.41
_cell_measurement_theta_min 2.60
_cell_volume 3443.35(13)
_computing_cell_refinement 'SAINT V8.38A (?, 2016)'
_computing_data_reduction 'SAINT V8.38A (?, 2016)'
_computing_molecular_graphics 'Olex2 (Dolomanov et al., 2009)'
_computing_publication_material 'Olex2 (Dolomanov et al., 2009)'
_computing_structure_refinement 'ShelXL (Sheldrick, 2015)'
_computing_structure_solution 'ShelXT (Sheldrick, 2015)'
_diffrn_ambient_temperature 173.0
_diffrn_measured_fraction_theta_full 0.999
_diffrn_measured_fraction_theta_max 0.998
_diffrn_measurement_device_type 'Bruker D8 Venture'
_diffrn_measurement_method '\f and \w scans'
_diffrn_radiation_monochromator graphite
_diffrn_radiation_type MoK\a
_diffrn_radiation_wavelength 0.71073
_diffrn_reflns_av_R_equivalents 0.0755
_diffrn_reflns_av_unetI/netI 0.0443
_diffrn_reflns_Laue_measured_fraction_full 0.999
_diffrn_reflns_Laue_measured_fraction_max 0.998
_diffrn_reflns_limit_h_max 21
_diffrn_reflns_limit_h_min -21
_diffrn_reflns_limit_k_max 14
_diffrn_reflns_limit_k_min -15
_diffrn_reflns_limit_l_max 22
_diffrn_reflns_limit_l_min -22
_diffrn_reflns_number 43403
_diffrn_reflns_point_group_measured_fraction_full 0.999
_diffrn_reflns_point_group_measured_fraction_max 0.998
_diffrn_reflns_theta_full 25.242
_diffrn_reflns_theta_max 26.741
_diffrn_reflns_theta_min 2.257
_diffrn_standards_number 0
_exptl_absorpt_coefficient_mu 1.329
_exptl_absorpt_correction_T_max 0.7454
_exptl_absorpt_correction_T_min 0.6690
_exptl_absorpt_correction_type multi-scan
_exptl_absorpt_process_details SADABS
_exptl_crystal_colour blue
_exptl_crystal_density_diffrn 1.755
_exptl_crystal_description block
_exptl_crystal_F_000 1848
_exptl_crystal_size_max 0.14
_exptl_crystal_size_mid 0.13
_exptl_crystal_size_min 0.11
_refine_diff_density_max 0.684
_refine_diff_density_min -0.466
_refine_diff_density_rms 0.072
_refine_ls_extinction_coef .
_refine_ls_extinction_method none
_refine_ls_goodness_of_fit_ref 1.042
_refine_ls_hydrogen_treatment constr
_refine_ls_matrix_type full
_refine_ls_number_parameters 551
_refine_ls_number_reflns 7299
_refine_ls_number_restraints 46
_refine_ls_restrained_S_all 1.043
_refine_ls_R_factor_all 0.0694
_refine_ls_R_factor_gt 0.0444
_refine_ls_shift/su_max 0.001
_refine_ls_shift/su_mean 0.000
_refine_ls_structure_factor_coef Fsqd
_refine_ls_weighting_details 'w=1/[\s^2^(Fo^2^)+(0.0302P)^2^+3.9793P] where P=(Fo^2^+2Fc^2^)/3'
_refine_ls_weighting_scheme calc
_refine_ls_wR_factor_gt 0.0890
_refine_ls_wR_factor_ref 0.1028
_reflns_Friedel_coverage 0.000
_reflns_Friedel_fraction_full .
_reflns_Friedel_fraction_max .
_reflns_number_gt 5525
_reflns_number_total 7299
_reflns_threshold_expression 'I > 2\s(I)'
_cod_data_source_file ICA-2022-529-120634.cif
_cod_data_source_block 3
_cod_database_code 1566010
_shelx_space_group_comment
;
The symmetry employed for this shelxl refinement is uniquely defined
by the following loop, which should always be used as a source of
symmetry information in preference to the above space-group names.
They are only intended as comments.
;
_shelx_estimated_absorpt_t_max 0.868
_shelx_estimated_absorpt_t_min 0.836
_olex2_refinement_description
;
1. Fixed Uiso
 At 1.2 times of:
  All C(H) groups, All C(H,H) groups
2. Restrained distances
 O15-N10 \\sim O15A-N10 \\sim O16-N10
 with sigma of 0.02
 O16-O14 \\sim O14-O15
 with sigma of 0.02
3. Restrained planarity
 O14, N10, O16, O15
 with sigma of 0.1
 O14, N10A, O15A, O16A
 with sigma of 0.1
4. Uiso/Uaniso restraints and constraints
Uanis(O15A) \\sim Ueq: with sigma of 0.01 and sigma for terminal atoms of 0.02
5. Rigid body (RIGU) restrains
 N10, O15, O16, O14
 with sigma for 1-2 distances of 0.004 and sigma for 1-3 distances of 0.004
 O16A, O15A, N10A, O14
 with sigma for 1-2 distances of 0.004 and sigma for 1-3 distances of 0.004
6. Others
 Sof(O16A)=Sof(O15A)=Sof(N10A)=1-FVAR(1)
 Sof(N10)=Sof(O15)=Sof(O16)=FVAR(1)
7.a Secondary CH2 refined with riding coordinates:
 C7(H7A,H7B), C8(H8A,H8B), C22(H22A,H22B), C23(H23A,H23B)
7.b Aromatic/amide H refined with riding coordinates:
 C30(H30), C9(H9), C15(H15), C24(H24), C28(H28), C12(H12), C13(H13), C27(H27),
 C1(H1), C6(H6), C2(H2), C21(H21), C4(H4), C16(H16), C3(H3), C18(H18), C19(H19),
  C17(H17)
;

loop_
_space_group_symop_operation_xyz
'x, y, z'
'-x, y+1/2, -z+1/2'
'-x, -y, -z'
'x, -y-1/2, z-1/2'

loop_
_atom_site_label
_atom_site_type_symbol
_atom_site_fract_x
_atom_site_fract_y
_atom_site_fract_z
_atom_site_U_iso_or_equiv
_atom_site_adp_type
_atom_site_occupancy
_atom_site_site_symmetry_order
_atom_site_calc_flag
_atom_site_refinement_flags_posn
_atom_site_refinement_flags_adp
_atom_site_refinement_flags_occupancy
_atom_site_disorder_assembly
_atom_site_disorder_group
Cu1 Cu 0.95257(2) 0.36098(3) 0.84756(2) 0.03010(11) Uani 1 1 d . . . . .
Cu2 Cu 0.47065(2) 0.20637(3) 0.85241(2) 0.03387(11) Uani 1 1 d . . . . .
O3 O 0.95466(13) 0.20184(18) 0.83754(13) 0.0345(5) Uani 1 1 d . . . . .
O2 O 0.88553(14) 0.44962(19) 0.97347(13) 0.0380(5) Uani 1 1 d . . . . .
O11 O 0.48288(14) 0.36633(19) 0.85382(14) 0.0383(5) Uani 1 1 d . . . . .
O12 O 0.29790(15) 0.6722(2) 1.03430(15) 0.0442(6) Uani 1 1 d . . . . .
O6 O 0.84585(13) 0.3713(2) 0.74007(13) 0.0419(6) Uani 1 1 d . . . . .
O7 O 0.92294(13) 0.3258(2) 0.66614(14) 0.0405(6) Uani 1 1 d . . . . .
O1 O 0.91818(15) 0.61633(19) 0.86761(16) 0.0468(6) Uani 1 1 d . . . . .
O10 O 0.41723(17) 0.1141(2) 0.98303(15) 0.0497(7) Uani 1 1 d . . . . .
O13 O 0.37652(16) 0.7931(2) 1.00041(15) 0.0487(6) Uani 1 1 d . . . . .
N5 N 0.85509(16) 0.3284(2) 0.67737(15) 0.0308(6) Uani 1 1 d . . . . .
O8 O 0.79540(15) 0.2891(3) 0.62749(15) 0.0556(7) Uani 1 1 d . . . . .
N1 N 1.06011(15) 0.3761(2) 0.82477(15) 0.0313(6) Uani 1 1 d . . . . .
O9 O 0.42404(16) -0.0466(2) 0.86182(17) 0.0527(7) Uani 1 1 d . . . . .
N2 N 0.96808(16) 0.5309(2) 0.85534(16) 0.0352(6) Uani 1 1 d . . . . .
N8 N 0.41743(16) 0.2129(2) 0.93711(16) 0.0335(6) Uani 1 1 d . . . . .
N3 N 0.89278(15) 0.3523(2) 0.92800(15) 0.0299(6) Uani 1 1 d . . . . .
N6 N 0.57074(16) 0.1848(3) 0.81698(16) 0.0370(7) Uani 1 1 d . . . . .
N9 N 0.34899(17) 0.6971(2) 1.00039(16) 0.0376(7) Uani 1 1 d . . . . .
O5 O 0.8880(2) -0.2341(2) 1.00416(16) 0.0652(9) Uani 1 1 d . . . . .
O4 O 0.83453(18) -0.1122(3) 1.06569(19) 0.0666(9) Uani 1 1 d . . . . .
N7 N 0.47740(17) 0.0356(2) 0.85114(16) 0.0391(7) Uani 1 1 d . . . . .
N4 N 0.86790(19) -0.1372(3) 1.01471(18) 0.0465(8) Uani 1 1 d . . . . .
O14 O 0.35462(19) 0.2307(3) 0.75074(17) 0.0742(9) Uani 1 1 d D U . . .
C11 C 0.93221(17) 0.1249(3) 0.88012(17) 0.0277(6) Uani 1 1 d . . . . .
C25 C 0.40285(18) 0.4129(3) 0.94207(18) 0.0290(7) Uani 1 1 d . . . . .
C30 C 0.37000(18) 0.4992(3) 0.97718(18) 0.0306(7) Uani 1 1 d . . . . .
H30 H 0.340258 0.481171 1.013723 0.037 Uiso 1 1 calc R . . . .
C9 C 0.87700(18) 0.2621(3) 0.96191(18) 0.0291(7) Uani 1 1 d . . . . .
H9 H 0.854117 0.270591 1.005019 0.035 Uiso 1 1 calc R . . . .
C29 C 0.38021(18) 0.6097(3) 0.95951(18) 0.0310(7) Uani 1 1 d . . . . .
C26 C 0.44843(18) 0.4404(3) 0.88787(18) 0.0307(7) Uani 1 1 d . . . . .
C10 C 0.89177(17) 0.1491(3) 0.93876(17) 0.0277(6) Uani 1 1 d . . . . .
C15 C 0.86943(18) 0.0618(3) 0.98129(17) 0.0312(7) Uani 1 1 d . . . . .
H15 H 0.842230 0.077740 1.020311 0.037 Uiso 1 1 calc R . . . .
C24 C 0.39616(19) 0.3004(3) 0.96908(19) 0.0336(7) Uani 1 1 d . . . . .
H24 H 0.374800 0.290063 1.013058 0.040 Uiso 1 1 calc R . . . .
C28 C 0.42546(19) 0.6399(3) 0.90766(18) 0.0342(7) Uani 1 1 d . . . . .
H28 H 0.433050 0.717020 0.896833 0.041 Uiso 1 1 calc R . . . .
C12 C 0.94926(19) 0.0109(3) 0.86787(18) 0.0331(7) Uani 1 1 d . . . . .
H12 H 0.976875 -0.006818 0.829482 0.040 Uiso 1 1 calc R . . . .
C13 C 0.92707(19) -0.0746(3) 0.90978(18) 0.0353(7) Uani 1 1 d . . . . .
H13 H 0.938729 -0.150856 0.900457 0.042 Uiso 1 1 calc R . . . .
C5 C 1.09192(19) 0.4806(3) 0.83766(18) 0.0345(7) Uani 1 1 d . . . . .
C20 C 0.5989(2) 0.0780(3) 0.82550(19) 0.0398(8) Uani 1 1 d . . . . .
C14 C 0.88707(19) -0.0481(3) 0.96640(18) 0.0342(7) Uani 1 1 d . . . . .
N10 N 0.3533(8) 0.1967(8) 0.6825(7) 0.044(2) Uani 0.508(7) 1 d D U P A 1
C27 C 0.45862(19) 0.5563(3) 0.87280(18) 0.0349(7) Uani 1 1 d . . . . .
H27 H 0.489303 0.576548 0.837535 0.042 Uiso 1 1 calc R . . . .
C1 C 1.1033(2) 0.2930(3) 0.80585(19) 0.0376(8) Uani 1 1 d . . . . .
H1 H 1.080870 0.219384 0.796646 0.045 Uiso 1 1 calc R . . . .
C6 C 1.0374(2) 0.5661(3) 0.85285(19) 0.0367(8) Uani 1 1 d . . . . .
H6 H 1.052335 0.643216 0.860448 0.044 Uiso 1 1 calc R . . . .
C7 C 0.8374(2) 0.5741(3) 0.8569(2) 0.0426(8) Uani 1 1 d . . . . .
H7A H 0.826165 0.515125 0.815271 0.051 Uiso 1 1 calc R . . . .
H7B H 0.798638 0.636414 0.837861 0.051 Uiso 1 1 calc R . . . .
C2 C 1.1802(2) 0.3119(4) 0.7994(2) 0.0464(9) Uani 1 1 d . . . . .
H2 H 1.209859 0.252032 0.784972 0.056 Uiso 1 1 calc R . . . .
C21 C 0.5436(2) -0.0045(3) 0.8434(2) 0.0434(8) Uani 1 1 d . . . . .
H21 H 0.555998 -0.082634 0.848922 0.052 Uiso 1 1 calc R . . . .
C4 C 1.16866(19) 0.5040(3) 0.83330(19) 0.0423(9) Uani 1 1 d . . . . .
H4 H 1.190423 0.577865 0.843416 0.051 Uiso 1 1 calc R . . . .
C16 C 0.6151(2) 0.2654(3) 0.7967(2) 0.0438(9) Uani 1 1 d . . . . .
H16 H 0.595419 0.340598 0.790792 0.053 Uiso 1 1 calc R . . . .
O15 O 0.3244(8) 0.2515(14) 0.6226(7) 0.088(4) Uani 0.508(7) 1 d D U P A 1
C8 C 0.8237(2) 0.5257(3) 0.9312(2) 0.0418(8) Uani 1 1 d . . . . .
H8A H 0.819549 0.588502 0.967128 0.050 Uiso 1 1 calc R . . . .
H8B H 0.771465 0.485281 0.916903 0.050 Uiso 1 1 calc R . . . .
C3 C 1.2132(2) 0.4174(4) 0.8139(2) 0.0489(10) Uani 1 1 d . . . . .
H3 H 1.266387 0.430985 0.810579 0.059 Uiso 1 1 calc R . . . .
C22 C 0.3486(2) 0.0035(3) 0.8649(3) 0.0546(11) Uani 1 1 d . . . . .
H22A H 0.304947 -0.052674 0.846743 0.066 Uiso 1 1 calc R . . . .
H22B H 0.336246 0.068256 0.827745 0.066 Uiso 1 1 calc R . . . .
C18 C 0.7180(2) 0.1343(4) 0.7949(2) 0.0563(12) Uani 1 1 d . . . . .
H18 H 0.769322 0.117415 0.787775 0.068 Uiso 1 1 calc R . . . .
C19 C 0.6730(2) 0.0491(4) 0.8163(2) 0.0510(10) Uani 1 1 d . . . . .
H19 H 0.692559 -0.026075 0.824291 0.061 Uiso 1 1 calc R . . . .
C23 C 0.3502(3) 0.0428(3) 0.9458(3) 0.0599(12) Uani 1 1 d . . . . .
H23A H 0.299714 0.084385 0.942509 0.072 Uiso 1 1 calc R . . . .
H23B H 0.351364 -0.023980 0.980095 0.072 Uiso 1 1 calc R . . . .
C17 C 0.6892(2) 0.2423(4) 0.7839(2) 0.0551(11) Uani 1 1 d . . . . .
H17 H 0.719263 0.300240 0.767949 0.066 Uiso 1 1 calc R . . . .
O16 O 0.3691(4) 0.0976(6) 0.6763(4) 0.074(2) Uani 0.508(7) 1 d D U P A 1
O16A O 0.4203(4) 0.2267(6) 0.6734(4) 0.082(3) Uani 0.492(7) 1 d . U P A 2
O15A O 0.2977(7) 0.2718(12) 0.6303(8) 0.080(4) Uani 0.492(7) 1 d D U P A 2
N10A N 0.3541(8) 0.2385(7) 0.6850(8) 0.034(2) Uani 0.492(7) 1 d . U P A 2

loop_
_atom_site_aniso_label
_atom_site_aniso_U_11
_atom_site_aniso_U_22
_atom_site_aniso_U_33
_atom_site_aniso_U_23
_atom_site_aniso_U_13
_atom_site_aniso_U_12
Cu1 0.0340(2) 0.0263(2) 0.0335(2) -0.00003(16) 0.01514(16) -0.00127(16)
Cu2 0.0337(2) 0.0313(2) 0.0393(2) -0.00047(18) 0.01456(17) -0.00176(17)
O3 0.0459(13) 0.0266(12) 0.0378(13) 0.0017(10) 0.0227(10) 0.0015(10)
O2 0.0534(15) 0.0281(13) 0.0362(13) -0.0085(10) 0.0187(11) 0.0028(11)
O11 0.0437(13) 0.0310(13) 0.0463(14) -0.0006(11) 0.0228(11) -0.0047(10)
O12 0.0448(14) 0.0404(15) 0.0498(15) -0.0013(12) 0.0169(12) 0.0055(11)
O6 0.0364(13) 0.0571(17) 0.0319(13) -0.0075(11) 0.0090(10) 0.0070(11)
O7 0.0359(13) 0.0463(15) 0.0452(14) 0.0044(11) 0.0212(11) 0.0031(11)
O1 0.0517(15) 0.0244(13) 0.0742(18) -0.0029(12) 0.0339(14) 0.0012(11)
O10 0.0738(18) 0.0283(14) 0.0554(16) 0.0134(12) 0.0317(14) 0.0066(12)
O13 0.0693(18) 0.0257(14) 0.0492(15) 0.0010(11) 0.0136(13) -0.0004(12)
N5 0.0345(15) 0.0295(15) 0.0292(14) 0.0004(11) 0.0101(11) 0.0000(11)
O8 0.0441(15) 0.075(2) 0.0414(15) -0.0168(14) 0.0020(12) -0.0116(14)
N1 0.0307(14) 0.0369(16) 0.0263(13) 0.0041(11) 0.0078(11) 0.0015(12)
O9 0.0539(16) 0.0316(15) 0.081(2) -0.0045(13) 0.0328(14) -0.0056(12)
N2 0.0417(16) 0.0291(15) 0.0389(16) -0.0001(12) 0.0182(13) 0.0000(12)
N8 0.0411(15) 0.0238(14) 0.0383(15) 0.0084(12) 0.0154(12) 0.0005(12)
N3 0.0382(15) 0.0241(14) 0.0290(14) -0.0053(11) 0.0120(11) 0.0008(11)
N6 0.0325(15) 0.0474(18) 0.0324(15) -0.0015(13) 0.0114(12) -0.0014(13)
N9 0.0433(17) 0.0302(17) 0.0344(15) 0.0040(12) 0.0026(13) 0.0058(13)
O5 0.113(3) 0.0265(15) 0.0512(17) 0.0048(12) 0.0142(16) -0.0101(15)
O4 0.073(2) 0.061(2) 0.078(2) 0.0323(16) 0.0403(17) 0.0064(16)
N7 0.0407(16) 0.0358(17) 0.0424(17) -0.0028(13) 0.0141(13) -0.0059(13)
N4 0.057(2) 0.0344(19) 0.0439(18) 0.0095(14) 0.0076(15) -0.0079(15)
O14 0.078(2) 0.100(3) 0.0402(16) -0.0115(16) 0.0094(15) 0.0100(19)
C11 0.0279(15) 0.0266(17) 0.0267(16) -0.0001(12) 0.0047(12) 0.0008(12)
C25 0.0278(15) 0.0261(17) 0.0308(16) 0.0034(13) 0.0046(12) 0.0005(13)
C30 0.0311(16) 0.0282(17) 0.0314(17) 0.0025(13) 0.0069(13) 0.0020(13)
C9 0.0287(16) 0.0348(18) 0.0249(15) -0.0023(13) 0.0095(12) 0.0000(13)
C29 0.0309(16) 0.0293(18) 0.0286(16) 0.0002(13) 0.0016(13) 0.0002(13)
C26 0.0293(16) 0.0333(18) 0.0270(16) 0.0033(13) 0.0038(12) -0.0021(13)
C10 0.0264(15) 0.0269(17) 0.0279(16) -0.0007(13) 0.0047(12) 0.0000(12)
C15 0.0332(17) 0.0343(18) 0.0252(16) 0.0002(13) 0.0068(13) -0.0033(14)
C24 0.0348(17) 0.0309(18) 0.0375(18) 0.0068(14) 0.0142(14) 0.0033(14)
C28 0.0376(18) 0.0317(18) 0.0278(16) 0.0049(14) -0.0001(13) -0.0026(14)
C12 0.0358(17) 0.0325(18) 0.0299(17) -0.0030(14) 0.0075(13) 0.0025(14)
C13 0.0423(19) 0.0269(18) 0.0302(17) -0.0030(14) -0.0005(14) 0.0014(14)
C5 0.0349(17) 0.042(2) 0.0253(16) 0.0006(14) 0.0053(13) -0.0055(15)
C20 0.0346(18) 0.052(2) 0.0312(18) -0.0015(16) 0.0070(14) 0.0061(16)
C14 0.0374(18) 0.0307(18) 0.0300(17) 0.0052(14) 0.0021(13) -0.0034(14)
N10 0.042(4) 0.057(6) 0.037(3) -0.007(5) 0.019(3) -0.021(5)
C27 0.0337(17) 0.040(2) 0.0289(17) 0.0083(14) 0.0059(13) -0.0080(15)
C1 0.0393(18) 0.042(2) 0.0332(18) 0.0064(15) 0.0135(14) 0.0061(16)
C6 0.0431(19) 0.0334(19) 0.0361(18) -0.0028(14) 0.0150(15) -0.0081(15)
C7 0.041(2) 0.032(2) 0.058(2) 0.0036(17) 0.0193(17) 0.0074(16)
C2 0.0386(19) 0.064(3) 0.040(2) 0.0106(18) 0.0170(16) 0.0151(18)
C21 0.048(2) 0.039(2) 0.044(2) -0.0004(16) 0.0153(17) 0.0098(17)
C4 0.0308(18) 0.061(3) 0.0342(19) 0.0019(17) 0.0070(14) -0.0120(17)
C16 0.044(2) 0.056(2) 0.0345(19) -0.0039(17) 0.0158(15) -0.0098(18)
O15 0.123(12) 0.101(7) 0.037(4) 0.008(4) 0.020(6) 0.003(7)
C8 0.049(2) 0.0238(18) 0.059(2) -0.0035(16) 0.0262(18) 0.0055(15)
C3 0.0291(18) 0.081(3) 0.0352(19) 0.0134(19) 0.0059(15) -0.0018(19)
C22 0.041(2) 0.037(2) 0.089(3) 0.004(2) 0.022(2) -0.0083(17)
C18 0.0288(19) 0.102(4) 0.037(2) -0.016(2) 0.0068(15) -0.005(2)
C19 0.038(2) 0.075(3) 0.038(2) -0.0062(19) 0.0083(16) 0.016(2)
C23 0.072(3) 0.031(2) 0.094(3) 0.008(2) 0.051(3) -0.001(2)
C17 0.045(2) 0.084(3) 0.040(2) -0.014(2) 0.0184(17) -0.021(2)
O16 0.073(4) 0.076(4) 0.070(4) -0.032(3) 0.015(3) 0.009(4)
O16A 0.053(4) 0.088(6) 0.114(6) -0.034(4) 0.036(4) 0.005(3)
O15A 0.054(5) 0.078(8) 0.084(7) 0.036(6) -0.019(4) -0.020(5)
N10A 0.035(4) 0.026(4) 0.041(4) 0.000(4) 0.009(3) -0.006(4)

loop_
_atom_type_symbol
_atom_type_description
_atom_type_scat_dispersion_real
_atom_type_scat_dispersion_imag
_atom_type_scat_source
C C 0.0033 0.0016 'International Tables Vol C Tables 4.2.6.8 and 6.1.1.4'
H H 0.0000 0.0000 'International Tables Vol C Tables 4.2.6.8 and 6.1.1.4'
Cu Cu 0.3201 1.2651 'International Tables Vol C Tables 4.2.6.8 and 6.1.1.4'
N N 0.0061 0.0033 'International Tables Vol C Tables 4.2.6.8 and 6.1.1.4'
O O 0.0106 0.0060 'International Tables Vol C Tables 4.2.6.8 and 6.1.1.4'

loop_
_geom_angle_atom_site_label_1
_geom_angle_atom_site_label_2
_geom_angle_atom_site_label_3
_geom_angle
_geom_angle_site_symmetry_1
_geom_angle_site_symmetry_3
O3 Cu1 O6 90.53(10) . .
O3 Cu1 N1 91.61(10) . .
O3 Cu1 N2 170.83(10) . .
O3 Cu1 N3 92.38(10) . .
N1 Cu1 O6 114.66(9) . .
N1 Cu1 N2 79.23(11) . .
N2 Cu1 O6 93.68(10) . .
N3 Cu1 O6 97.49(10) . .
N3 Cu1 N1 147.55(11) . .
N3 Cu1 N2 95.13(10) . .
O11 Cu2 N8 91.41(10) . .
O11 Cu2 N6 91.64(11) . .
O11 Cu2 N7 170.38(10) . .
O11 Cu2 O14 87.39(12) . .
N8 Cu2 N6 150.20(11) . .
N8 Cu2 N7 95.09(11) . .
N8 Cu2 O14 95.11(11) . .
N6 Cu2 N7 79.20(12) . .
N6 Cu2 O14 114.64(11) . .
N7 Cu2 O14 99.06(12) . .
C11 O3 Cu1 128.84(19) . .
N3 O2 C8 112.9(2) . .
C26 O11 Cu2 128.0(2) . .
N5 O6 Cu1 115.77(18) . .
N2 O1 C7 110.3(2) . .
N8 O10 C23 111.0(3) . .
O7 N5 O6 120.2(3) . .
O8 N5 O6 118.8(3) . .
O8 N5 O7 121.0(3) . .
C5 N1 Cu1 113.8(2) . .
C1 N1 Cu1 126.5(2) . .
C1 N1 C5 119.4(3) . .
N7 O9 C22 110.8(3) . .
O1 N2 Cu1 131.3(2) . .
C6 N2 Cu1 115.3(2) . .
C6 N2 O1 113.3(3) . .
O10 N8 Cu2 118.22(19) . .
C24 N8 Cu2 128.2(2) . .
C24 N8 O10 112.0(3) . .
O2 N3 Cu1 120.15(18) . .
C9 N3 Cu1 126.4(2) . .
C9 N3 O2 110.6(2) . .
C20 N6 Cu2 113.6(2) . .
C16 N6 Cu2 126.8(3) . .
C16 N6 C20 119.0(3) . .
O12 N9 O13 123.4(3) . .
O12 N9 C29 118.9(3) . .
O13 N9 C29 117.7(3) . .
O9 N7 Cu2 131.0(2) . .
C21 N7 Cu2 115.3(2) . .
C21 N7 O9 113.6(3) . .
O5 N4 C14 118.3(3) . .
O4 N4 O5 123.0(3) . .
O4 N4 C14 118.6(3) . .
N10 O14 Cu2 118.5(6) . .
N10A O14 Cu2 123.1(7) . .
O3 C11 C10 123.8(3) . .
O3 C11 C12 118.3(3) . .
C12 C11 C10 117.9(3) . .
C30 C25 C26 119.6(3) . .
C30 C25 C24 117.3(3) . .
C26 C25 C24 122.8(3) . .
C25 C30 H30 119.7 . .
C29 C30 C25 120.6(3) . .
C29 C30 H30 119.7 . .
N3 C9 H9 117.8 . .
N3 C9 C10 124.4(3) . .
C10 C9 H9 117.8 . .
C30 C29 N9 119.0(3) . .
C30 C29 C28 121.5(3) . .
C28 C29 N9 119.3(3) . .
O11 C26 C25 124.1(3) . .
O11 C26 C27 118.3(3) . .
C27 C26 C25 117.6(3) . .
C11 C10 C9 123.4(3) . .
C15 C10 C11 120.1(3) . .
C15 C10 C9 116.3(3) . .
C10 C15 H15 120.2 . .
C14 C15 C10 119.5(3) . .
C14 C15 H15 120.2 . .
N8 C24 C25 123.5(3) . .
N8 C24 H24 118.3 . .
C25 C24 H24 118.3 . .
C29 C28 H28 120.6 . .
C27 C28 C29 118.8(3) . .
C27 C28 H28 120.6 . .
C11 C12 H12 119.1 . .
C13 C12 C11 121.8(3) . .
C13 C12 H12 119.1 . .
C12 C13 H13 120.6 . .
C12 C13 C14 118.9(3) . .
C14 C13 H13 120.6 . .
N1 C5 C6 114.5(3) . .
N1 C5 C4 121.9(3) . .
C4 C5 C6 123.5(3) . .
N6 C20 C21 114.5(3) . .
N6 C20 C19 122.6(4) . .
C19 C20 C21 122.9(4) . .
C15 C14 N4 118.7(3) . .
C15 C14 C13 121.9(3) . .
C13 C14 N4 119.3(3) . .
O15 N10 O14 122.9(11) . .
O15 N10 O16 119.1(13) . .
O16 N10 O14 116.7(9) . .
C26 C27 H27 119.0 . .
C28 C27 C26 121.9(3) . .
C28 C27 H27 119.0 . .
N1 C1 H1 119.4 . .
N1 C1 C2 121.2(4) . .
C2 C1 H1 119.4 . .
N2 C6 C5 116.0(3) . .
N2 C6 H6 122.0 . .
C5 C6 H6 122.0 . .
O1 C7 H7A 108.8 . .
O1 C7 H7B 108.8 . .
O1 C7 C8 113.7(3) . .
H7A C7 H7B 107.7 . .
C8 C7 H7A 108.8 . .
C8 C7 H7B 108.8 . .
C1 C2 H2 120.2 . .
C3 C2 C1 119.6(4) . .
C3 C2 H2 120.2 . .
N7 C21 C20 115.5(3) . .
N7 C21 H21 122.2 . .
C20 C21 H21 122.2 . .
C5 C4 H4 120.8 . .
C5 C4 C3 118.4(4) . .
C3 C4 H4 120.8 . .
N6 C16 H16 119.1 . .
N6 C16 C17 121.8(4) . .
C17 C16 H16 119.1 . .
O2 C8 C7 114.4(3) . .
O2 C8 H8A 108.7 . .
O2 C8 H8B 108.7 . .
C7 C8 H8A 108.7 . .
C7 C8 H8B 108.7 . .
H8A C8 H8B 107.6 . .
C2 C3 C4 119.5(3) . .
C2 C3 H3 120.3 . .
C4 C3 H3 120.3 . .
O9 C22 H22A 109.0 . .
O9 C22 H22B 109.0 . .
O9 C22 C23 112.8(3) . .
H22A C22 H22B 107.8 . .
C23 C22 H22A 109.0 . .
C23 C22 H22B 109.0 . .
C19 C18 H18 119.7 . .
C17 C18 H18 119.7 . .
C17 C18 C19 120.6(4) . .
C20 C19 C18 117.4(4) . .
C20 C19 H19 121.3 . .
C18 C19 H19 121.3 . .
O10 C23 C22 114.6(3) . .
O10 C23 H23A 108.6 . .
O10 C23 H23B 108.6 . .
C22 C23 H23A 108.6 . .
C22 C23 H23B 108.6 . .
H23A C23 H23B 107.6 . .
C16 C17 H17 120.7 . .
C18 C17 C16 118.6(4) . .
C18 C17 H17 120.7 . .
O14 N10A O16A 114.1(11) . .
O14 N10A O15A 126.1(14) . .
O16A N10A O15A 118.9(13) . .

loop_
_geom_bond_atom_site_label_1
_geom_bond_atom_site_label_2
_geom_bond_distance
_geom_bond_site_symmetry_2
Cu1 O3 1.896(2) .
Cu1 O6 2.240(2) .
Cu1 N1 2.014(3) .
Cu1 N2 2.032(3) .
Cu1 N3 1.968(2) .
Cu2 O11 1.908(2) .
Cu2 N8 1.952(3) .
Cu2 N6 2.010(3) .
Cu2 N7 2.028(3) .
Cu2 O14 2.297(3) .
O3 C11 1.304(4) .
O2 N3 1.427(3) .
O2 C8 1.436(4) .
O11 C26 1.296(4) .
O12 N9 1.230(4) .
O6 N5 1.260(3) .
O7 N5 1.242(3) .
O1 N2 1.386(3) .
O1 C7 1.445(4) .
O10 N8 1.421(3) .
O10 C23 1.435(5) .
O13 N9 1.233(4) .
N5 O8 1.241(3) .
N1 C5 1.349(4) .
N1 C1 1.333(4) .
O9 N7 1.390(4) .
O9 C22 1.446(4) .
N2 C6 1.280(4) .
N8 C24 1.280(4) .
N3 C9 1.289(4) .
N6 C20 1.350(5) .
N6 C16 1.333(4) .
N9 C29 1.447(4) .
O5 N4 1.228(4) .
O4 N4 1.227(4) .
N7 C21 1.281(4) .
N4 C14 1.449(4) .
O14 N10 1.254(13) .
O14 N10A 1.152(14) .
C11 C10 1.423(4) .
C11 C12 1.412(4) .
C25 C30 1.393(4) .
C25 C26 1.430(4) .
C25 C24 1.431(4) .
C30 H30 0.9500 .
C30 C29 1.369(4) .
C9 H9 0.9500 .
C9 C10 1.443(4) .
C29 C28 1.400(4) .
C26 C27 1.420(5) .
C10 C15 1.391(4) .
C15 H15 0.9500 .
C15 C14 1.379(5) .
C24 H24 0.9500 .
C28 H28 0.9500 .
C28 C27 1.370(5) .
C12 H12 0.9500 .
C12 C13 1.368(4) .
C13 H13 0.9500 .
C13 C14 1.393(4) .
C5 C6 1.458(5) .
C5 C4 1.377(4) .
C20 C21 1.461(5) .
C20 C19 1.378(5) .
N10 O15 1.216(13) .
N10 O16 1.219(10) .
C27 H27 0.9500 .
C1 H1 0.9500 .
C1 C2 1.382(5) .
C6 H6 0.9500 .
C7 H7A 0.9900 .
C7 H7B 0.9900 .
C7 C8 1.498(5) .
C2 H2 0.9500 .
C2 C3 1.370(6) .
C21 H21 0.9500 .
C4 H4 0.9500 .
C4 C3 1.382(5) .
C16 H16 0.9500 .
C16 C17 1.386(5) .
C8 H8A 0.9900 .
C8 H8B 0.9900 .
C3 H3 0.9500 .
C22 H22A 0.9900 .
C22 H22B 0.9900 .
C22 C23 1.485(6) .
C18 H18 0.9500 .
C18 C19 1.388(6) .
C18 C17 1.368(6) .
C19 H19 0.9500 .
C23 H23A 0.9900 .
C23 H23B 0.9900 .
C17 H17 0.9500 .
O16A N10A 1.224(15) .
O15A N10A 1.225(15) .
